data_2238653
loop_
_publ_author_name
'Elboulali, Adel'
'Akriche, Samah'
'Rzaigui, Mohamed'

_publ_section_title
;
 <i>m</i>-Xylylenediaminium diaquabis[dihydrogen
 diphosphato(2{-})]cobaltate(II) dihydrate
;
_journal_coeditor_code LH5650
_journal_issue 10
_journal_name_full 'Acta Crystallographica Section E'
_journal_page_first m545
_journal_page_last m546
_journal_paper_doi 10.1107/S160053681302535X
_journal_volume 69
_journal_year 2013
_chemical_formula_iupac '(C8 H14 N2) [Co (H2 P2 O7)2 (H2 O)2] , 2H2 O'
_chemical_formula_moiety 'C8 H14 N2 , Co H8 O16 P4 , 2(H2 O)'
_chemical_formula_sum 'C8 H26 Co N2 O18 P4'
_chemical_formula_weight 621.12
_chemical_name_systematic
;
<i>m</i>-Xylylenediaminium
diaquabis[dihydrogen diphosphato(2-)]cobaltate(II)
dihydrate
;
_space_group_IT_number 15
_symmetry_cell_setting monoclinic
_symmetry_space_group_name_Hall '-C 2yc'
_symmetry_space_group_name_H-M 'C 1 2/c 1'
_atom_sites_solution_hydrogens geom
_atom_sites_solution_primary direct
_atom_sites_solution_secondary difmap
_audit_creation_method SHELXL-97
_cell_angle_alpha 90.00
_cell_angle_beta 101.20(2)
_cell_angle_gamma 90.00
_cell_formula_units_Z 4
_cell_length_a 11.933(2)
_cell_length_b 9.132(4)
_cell_length_c 21.441(3)
_cell_measurement_reflns_used 25
_cell_measurement_temperature 293(2)
_cell_measurement_theta_max 11
_cell_measurement_theta_min 9
_cell_volume 2292.0(11)
_computing_cell_refinement 'CAD-4 Express (Enraf--Nonius, 1994)'
_computing_data_collection 'CAD-4 Express (Enraf--Nonius, 1994)'
_computing_data_reduction 'XCAD4 (Harms & Wocadlo, 1996)'
_computing_molecular_graphics
;
Ortep-3 for Windows (Farrugia, 2012) and DIAMOND (Brandenburg & Putz,
2005)
;
_computing_publication_material 'WinGX publication routines (Farrugia, 2012)'
_computing_structure_refinement 'SHELXL97 (Sheldrick, 2008)'
_computing_structure_solution 'SHELXS86 (Sheldrick, 2008)'
_diffrn_ambient_temperature 293
_diffrn_measured_fraction_theta_full 1.000
_diffrn_measured_fraction_theta_max 1.000
_diffrn_measurement_device '\k-geometry diffractometer'
_diffrn_measurement_device_type 'Enraf Nonius CAD4'
_diffrn_measurement_method 'non-profiled \w scans'
_diffrn_radiation_monochromator graphite
_diffrn_radiation_source 'fine-focus sealed tube'
_diffrn_radiation_type AgK\a
_diffrn_radiation_wavelength 0.56087
_diffrn_reflns_av_R_equivalents 0.0188
_diffrn_reflns_av_sigmaI/netI 0.0320
_diffrn_reflns_limit_h_max 19
_diffrn_reflns_limit_h_min -19
_diffrn_reflns_limit_k_max 15
_diffrn_reflns_limit_k_min -2
_diffrn_reflns_limit_l_max 35
_diffrn_reflns_limit_l_min -2
_diffrn_reflns_number 7386
_diffrn_reflns_theta_full 27.96
_diffrn_reflns_theta_max 27.96
_diffrn_reflns_theta_min 2.23
_diffrn_standards_decay_% 2
_diffrn_standards_interval_time 120
_diffrn_standards_number 2
_exptl_absorpt_coefficient_mu 0.580
_exptl_absorpt_correction_type none
_exptl_crystal_colour Pink
_exptl_crystal_density_diffrn 1.800
_exptl_crystal_density_method 'not measured'
_exptl_crystal_description Prism
_exptl_crystal_F_000 1276
_exptl_crystal_size_max 0.27
_exptl_crystal_size_mid 0.21
_exptl_crystal_size_min 0.15
_refine_diff_density_max 0.874
_refine_diff_density_min -0.412
_refine_ls_extinction_method none
_refine_ls_goodness_of_fit_ref 1.058
_refine_ls_hydrogen_treatment mixed
_refine_ls_matrix_type full
_refine_ls_number_parameters 167
_refine_ls_number_reflns 5609
_refine_ls_number_restraints 6
_refine_ls_restrained_S_all 1.058
_refine_ls_R_factor_all 0.0604
_refine_ls_R_factor_gt 0.0354
_refine_ls_shift/su_max 0.001
_refine_ls_shift/su_mean 0.000
_refine_ls_structure_factor_coef Fsqd
_refine_ls_weighting_details 'calc w=1/[\s^2^(Fo^2^)+(0.0412P)^2^+1.1740P] where P=(Fo^2^+2Fc^2^)/3'
_refine_ls_weighting_scheme calc
_refine_ls_wR_factor_gt 0.0816
_refine_ls_wR_factor_ref 0.0897
_reflns_number_gt 4197
_reflns_number_total 5609
_reflns_threshold_expression I>2\s(I)
_cod_data_source_file lh5650.cif
_cod_data_source_block I
_cod_original_cell_volume 2291.8(11)
_cod_original_sg_symbol_Hall '-C 2yc '
_cod_original_sg_symbol_H-M 'C 2/c '
_cod_database_code 2238653

loop_
_symmetry_equiv_pos_as_xyz
'x, y, z'
'-x, y, -z+1/2'
'x+1/2, y+1/2, z'
'-x+1/2, y+1/2, -z+1/2'
'-x, -y, -z'
'x, -y, z-1/2'
'-x+1/2, -y+1/2, -z'
'x+1/2, -y+1/2, z-1/2'

loop_
_atom_site_type_symbol
_atom_site_label
_atom_site_fract_x
_atom_site_fract_y
_atom_site_fract_z
_atom_site_U_iso_or_equiv
_atom_site_adp_type
_atom_site_calc_flag
_atom_site_refinement_flags
_atom_site_occupancy
_atom_site_symmetry_multiplicity
Co Co1 0.2500 0.2500 0.5000 0.01705(6) Uani d S 1 2
P P1 0.02843(3) 0.22128(4) 0.571350(18) 0.01809(7) Uani d . 1 1
P P2 -0.02421(3) 0.29251(4) 0.435477(17) 0.01764(7) Uani d . 1 1
O O1 0.14860(8) 0.19560(13) 0.56463(5) 0.0244(2) Uani d . 1 1
O O2 0.01855(10) 0.34054(12) 0.62180(6) 0.0295(2) Uani d . 1 1
H H2O2 0.0510 0.4153 0.6137 0.044 Uiso calc R 1 1
O O3 -0.03555(9) 0.08962(12) 0.58755(6) 0.0272(2) Uani d . 1 1
O O4 -0.04173(9) 0.29279(16) 0.50765(6) 0.0343(3) Uani d . 1 1
O O5 0.10009(8) 0.30371(12) 0.43469(5) 0.02264(19) Uani d . 1 1
O O6 -0.10026(8) 0.41352(11) 0.40494(5) 0.0240(2) Uani d . 1 1
O O7 -0.07639(9) 0.14643(13) 0.40722(7) 0.0373(3) Uani d . 1 1
H H7 -0.0275 0.0822 0.4135 0.056 Uiso calc R 1 1
O O1W 0.25749(9) 0.47229(13) 0.52445(7) 0.0317(3) Uani d D 1 1
H H1W1 0.2077(14) 0.501(3) 0.5446(10) 0.050 Uiso d D 1 1
H H2W1 0.3230(10) 0.503(3) 0.5427(10) 0.050 Uiso d D 1 1
O O2W 0.31653(13) 0.3286(2) 0.17868(8) 0.0503(4) Uani d D 1 1
H H1W2 0.3666(14) 0.365(3) 0.1596(10) 0.050 Uiso d D 1 1
H H2W2 0.2488(10) 0.355(3) 0.1618(10) 0.050 Uiso d D 1 1
N N1 0.20006(11) 0.51928(16) 0.36481(7) 0.0286(3) Uani d . 1 1
H H1A 0.1506 0.5933 0.3594 0.043 Uiso calc R 1 1
H H1B 0.2686 0.5518 0.3836 0.043 Uiso calc R 1 1
H H1C 0.1768 0.4511 0.3891 0.043 Uiso calc R 1 1
C C1 0.09999(15) 0.3728(2) 0.27477(8) 0.0336(3) Uani d . 1 1
C C2 0.0986(2) 0.2211(3) 0.27536(10) 0.0499(5) Uani d . 1 1
H H2 0.1644 0.1696 0.2929 0.060 Uiso calc R 1 1
C C3 0.0000 0.1464(4) 0.2500 0.0578(9) Uani d S 1 2
H H3 0.0000 0.0446 0.2500 0.069 Uiso calc SR 1 2
C C4 0.0000 0.4479(3) 0.2500 0.0305(4) Uani d S 1 2
H H4 0.0000 0.5497 0.2500 0.037 Uiso calc SR 1 2
C C5 0.20697(16) 0.4554(3) 0.30225(10) 0.0477(5) Uani d . 1 1
H H5A 0.2719 0.3896 0.3070 0.057 Uiso calc R 1 1
H H5B 0.2186 0.5330 0.2733 0.057 Uiso calc R 1 1

loop_
_atom_site_aniso_label
_atom_site_aniso_U_11
_atom_site_aniso_U_22
_atom_site_aniso_U_33
_atom_site_aniso_U_12
_atom_site_aniso_U_13
_atom_site_aniso_U_23
Co1 0.01044(9) 0.01735(11) 0.02374(12) 0.00015(8) 0.00423(8) -0.00035(9)
P1 0.01487(12) 0.01621(14) 0.02461(16) 0.00092(10) 0.00736(11) 0.00057(11)
P2 0.01156(12) 0.01553(14) 0.02536(16) 0.00003(10) 0.00241(11) 0.00060(12)
O1 0.0148(4) 0.0313(5) 0.0283(5) 0.0045(4) 0.0073(4) 0.0064(4)
O2 0.0363(6) 0.0195(5) 0.0374(6) -0.0048(4) 0.0187(5) -0.0060(4)
O3 0.0217(4) 0.0178(4) 0.0446(6) -0.0032(4) 0.0129(4) -0.0008(4)
O4 0.0202(4) 0.0539(8) 0.0304(6) 0.0138(5) 0.0085(4) 0.0100(5)
O5 0.0124(3) 0.0297(5) 0.0256(5) -0.0013(3) 0.0032(3) 0.0023(4)
O6 0.0182(4) 0.0184(4) 0.0339(5) 0.0032(3) 0.0014(4) 0.0034(4)
O7 0.0193(5) 0.0182(5) 0.0697(9) -0.0006(4) -0.0025(5) -0.0103(5)
O1W 0.0178(4) 0.0256(5) 0.0525(7) -0.0017(4) 0.0090(5) -0.0130(5)
O2W 0.0372(7) 0.0640(11) 0.0506(9) -0.0005(7) 0.0106(7) 0.0063(8)
N1 0.0203(5) 0.0316(7) 0.0327(7) -0.0009(5) 0.0021(5) 0.0041(5)
C1 0.0308(7) 0.0460(10) 0.0233(7) 0.0031(7) 0.0037(6) -0.0020(7)
C2 0.0589(13) 0.0493(12) 0.0396(10) 0.0199(10) 0.0051(9) 0.0030(9)
C3 0.086(3) 0.0330(14) 0.0521(19) 0.000 0.0083(18) 0.000
C4 0.0304(10) 0.0333(12) 0.0271(10) 0.000 0.0041(8) 0.000
C5 0.0262(8) 0.0832(17) 0.0347(9) -0.0055(9) 0.0088(7) -0.0058(10)

loop_
_atom_type_symbol
_atom_type_description
_atom_type_scat_dispersion_real
_atom_type_scat_dispersion_imag
_atom_type_scat_source
C C 0.0015 0.0009 'International Tables Vol C Tables 4.2.6.8 and 6.1.1.4'
H H 0.0000 0.0000 'International Tables Vol C Tables 4.2.6.8 and 6.1.1.4'
N N 0.0030 0.0019 'International Tables Vol C Tables 4.2.6.8 and 6.1.1.4'
O O 0.0056 0.0036 'International Tables Vol C Tables 4.2.6.8 and 6.1.1.4'
P P 0.0667 0.0580 'International Tables Vol C Tables 4.2.6.8 and 6.1.1.4'
Co Co 0.3050 0.6296 'International Tables Vol C Tables 4.2.6.8 and 6.1.1.4'

loop_
_geom_angle_atom_site_label_1
_geom_angle_atom_site_label_2
_geom_angle_atom_site_label_3
_geom_angle_site_symmetry_1
_geom_angle_site_symmetry_3
_geom_angle
O1 Co1 O1 7_556 . 180.0
O1 Co1 O1W 7_556 7_556 93.85(5)
O1 Co1 O1W . 7_556 86.15(5)
O1 Co1 O1W 7_556 . 86.15(5)
O1 Co1 O1W . . 93.85(5)
O1W Co1 O1W 7_556 . 180.00(8)
O1 Co1 O5 7_556 . 91.75(4)
O1 Co1 O5 . . 88.25(4)
O1W Co1 O5 7_556 . 94.01(5)
O1W Co1 O5 . . 85.99(5)
O1 Co1 O5 7_556 7_556 88.25(4)
O1 Co1 O5 . 7_556 91.75(4)
O1W Co1 O5 7_556 7_556 85.99(5)
O1W Co1 O5 . 7_556 94.01(5)
O5 Co1 O5 . 7_556 180.00(5)
O1 P1 O3 . . 116.07(7)
O1 P1 O2 . . 112.49(7)
O3 P1 O2 . . 106.82(7)
O1 P1 O4 . . 109.69(6)
O3 P1 O4 . . 108.66(7)
O2 P1 O4 . . 102.15(7)
O5 P2 O6 . . 117.67(6)
O5 P2 O7 . . 112.39(7)
O6 P2 O7 . . 107.56(7)
O5 P2 O4 . . 109.15(7)
O6 P2 O4 . . 103.86(7)
O7 P2 O4 . . 105.19(8)
P1 O1 Co1 . . 136.65(7)
P1 O2 H2O2 . . 109.5
P1 O4 P2 . . 132.91(7)
P2 O5 Co1 . . 134.09(7)
P2 O7 H7 . . 109.5
Co1 O1W H1W1 . . 115.7(17)
Co1 O1W H2W1 . . 114.9(17)
H1W1 O1W H2W1 . . 109.9(18)
H1W2 O2W H2W2 . . 112.3(18)
C5 N1 H1A . . 109.5
C5 N1 H1B . . 109.5
H1A N1 H1B . . 109.5
C5 N1 H1C . . 109.5
H1A N1 H1C . . 109.5
H1B N1 H1C . . 109.5
C2 C1 C4 . . 119.07(19)
C2 C1 C5 . . 120.64(19)
C4 C1 C5 . . 120.3(2)
C3 C2 C1 . . 120.2(2)
C3 C2 H2 . . 119.9
C1 C2 H2 . . 119.9
C2 C3 C2 2 . 120.6(3)
C2 C3 H3 2 . 119.7
C2 C3 H3 . . 119.7
C1 C4 C1 2 . 120.8(2)
C1 C4 H4 2 . 119.6
C1 C4 H4 . . 119.6
N1 C5 C1 . . 111.18(15)
N1 C5 H5A . . 109.4
C1 C5 H5A . . 109.4
N1 C5 H5B . . 109.4
C1 C5 H5B . . 109.4
H5A C5 H5B . . 108.0

loop_
_geom_bond_atom_site_label_1
_geom_bond_atom_site_label_2
_geom_bond_site_symmetry_2
_geom_bond_distance
Co1 O1 7_556 2.0695(11)
Co1 O1 . 2.0695(11)
Co1 O1W 7_556 2.0940(15)
Co1 O1W . 2.0940(14)
Co1 O5 . 2.1044(11)
Co1 O5 7_556 2.1044(11)
P1 O1 . 1.4873(10)
P1 O3 . 1.5007(12)
P1 O2 . 1.5554(12)
P1 O4 . 1.5965(12)
P2 O5 . 1.4901(10)
P2 O6 . 1.4975(11)
P2 O7 . 1.5452(13)
P2 O4 . 1.6012(13)
O2 H2O2 . 0.8200
O7 H7 . 0.8200
O1W H1W1 . 0.843(9)
O1W H2W1 . 0.849(9)
O2W H1W2 . 0.853(9)
O2W H2W2 . 0.855(9)
N1 C5 . 1.480(3)
N1 H1A . 0.8900
N1 H1B . 0.8900
N1 H1C . 0.8900
C1 C2 . 1.385(3)
C1 C4 . 1.389(2)
C1 C5 . 1.501(3)
C2 C3 . 1.377(3)
C2 H2 . 0.9300
C3 C2 2 1.377(3)
C3 H3 . 0.9300
C4 C1 2 1.389(2)
C4 H4 . 0.9300
C5 H5A . 0.9700
C5 H5B . 0.9700

loop_
_geom_hbond_atom_site_label_D
_geom_hbond_atom_site_label_H
_geom_hbond_atom_site_label_A
_geom_hbond_site_symmetry_A
_geom_hbond_distance_DH
_geom_hbond_distance_HA
_geom_hbond_distance_DA
_geom_hbond_angle_DHA
O2 H2O2 O6 5_566 0.82 1.74 2.5574(18) 171.5
O7 H7 O3 5_556 0.82 1.74 2.5268(18) 159.6
O1W H1W1 O6 5_566 0.843(9) 1.988(10) 2.8289(17) 174(2)
O1W H2W1 O3 3 0.849(9) 1.944(10) 2.7891(17) 174(2)
O2W H1W2 O3 8 0.853(9) 2.151(12) 2.972(2) 162(2)
O2W H2W2 O6 2 0.855(9) 2.118(12) 2.946(2) 163(2)
N1 H1A O2 5_566 0.89 2.22 2.9694(18) 141.9
N1 H1A O2W 4 0.89 2.36 2.969(3) 125.9
N1 H1B O7 3 0.89 2.01 2.8893(18) 167.3
N1 H1C O5 . 0.89 1.99 2.8701(19) 170.8

loop_
_geom_torsion_atom_site_label_1
_geom_torsion_atom_site_label_2
_geom_torsion_atom_site_label_3
_geom_torsion_atom_site_label_4
_geom_torsion_site_symmetry_1
_geom_torsion_site_symmetry_4
_geom_torsion
O3 P1 O1 Co1 . . 132.63(10)
O2 P1 O1 Co1 . . -103.92(11)
O4 P1 O1 Co1 . . 9.04(13)
O1 Co1 O1 P1 7_556 . 112.8(17)
O1W Co1 O1 P1 7_556 . -109.69(11)
O1W Co1 O1 P1 . . 70.31(11)
O5 Co1 O1 P1 . . -15.56(11)
O5 Co1 O1 P1 7_556 . 164.44(11)
O1 P1 O4 P2 . . 23.46(15)
O3 P1 O4 P2 . . -104.38(13)
O2 P1 O4 P2 . . 142.97(12)
O5 P2 O4 P1 . . -38.26(15)
O6 P2 O4 P1 . . -164.55(12)
O7 P2 O4 P1 . . 82.55(13)
O6 P2 O5 Co1 . . 142.47(8)
O7 P2 O5 Co1 . . -91.76(11)
O4 P2 O5 Co1 . . 24.54(12)
O1 Co1 O5 P2 7_556 . 175.43(10)
O1 Co1 O5 P2 . . -4.57(10)
O1W Co1 O5 P2 7_556 . 81.45(10)
O1W Co1 O5 P2 . . -98.55(10)
O5 Co1 O5 P2 7_556 . -4E1(10)
C4 C1 C2 C3 . . 1.9(3)
C5 C1 C2 C3 . . -179.98(16)
C1 C2 C3 C2 . 2 -0.95(14)
C2 C1 C4 C1 . 2 -0.93(14)
C5 C1 C4 C1 . 2 -179.09(18)
C2 C1 C5 N1 . . -104.4(2)
C4 C1 C5 N1 . . 73.8(2)
